data_4345655
loop_
_publ_author_name
'Gordon, Zachary'
'Drummond, Michael J.'
'Matson, Ellen M.'
'Bogart, Justin A.'
'Schelter, Eric J.'
'Lord, Richard L.'
'Fout, Alison R.'

_publ_section_title
;
 Tuning the Fe(II/III) Redox Potential in Nonheme Fe(II)-Hydroxo Complexes
 through Primary and Secondary Coordination Sphere Modifications.
;
_journal_issue 9
_journal_name_full 'Inorganic chemistry'
_journal_page_first 4852
_journal_page_last 4863
_journal_paper_doi 10.1021/acs.inorgchem.6b03071
_journal_volume 56
_journal_year 2017
_chemical_formula_moiety 'C54 H69 Fe N7 O'
_chemical_formula_sum 'C54 H69 Fe N7 O'
_chemical_formula_weight 888.01
_space_group_crystal_system cubic
_space_group_IT_number 198
_space_group_name_Hall 'P 2ac 2ab 3'
_space_group_name_H-M_alt 'P 21 3'
_symmetry_space_group_name_Hall 'P 2ac 2ab 3'
_symmetry_space_group_name_H-M 'P 21 3'
_atom_sites_solution_hydrogens mixed
_atom_sites_solution_primary direct
_audit_creation_date 2016-10-03
_audit_creation_method
; 
Olex2 1.2 
(compiled 2016.08.31 svn.r3340 for OlexSys, GUI svn.r5227) 
;
_cell_angle_alpha 90
_cell_angle_beta 90
_cell_angle_gamma 90
_cell_formula_units_Z 4
_cell_length_a 17.0345(5)
_cell_length_b 17.0345
_cell_length_c 17.0345
_cell_measurement_reflns_used 9118
_cell_measurement_temperature 100.15
_cell_measurement_theta_max 28.287
_cell_measurement_theta_min 2.391
_cell_volume 4942.97(15)
_computing_cell_refinement 'SAINT V8.34A (Bruker, 2005)'
_computing_data_collection 'APEX2 V2013.10-0 (Bruker, 2013)'
_computing_data_reduction
; 
SAINT V8.34A, XPREP v2013/3, SADABS V2012/1, TWINABS V2012/1 
(Bruker, 2012 & 2013) 
;
_computing_molecular_graphics 'Olex2 (Dolomanov et al., 2009)'
_computing_publication_material 'Olex2 (Dolomanov et al., 2009)'
_computing_structure_refinement 'SHELX-2013-4 (Sheldrick, 2013)'
_computing_structure_solution 'SHELX-2013-4 (Sheldrick, 2013)'
_diffrn_ambient_temperature 100.15
_diffrn_detector 'Bruker Photon 100 area detector'
_diffrn_detector_type 'photon counter area detector'
_diffrn_measured_fraction_theta_full 0.999
_diffrn_measured_fraction_theta_max 0.999
_diffrn_measurement_device 'kappa diffractometer'
_diffrn_measurement_device_type 'Bruker D8 Venture/Photon 100'
_diffrn_radiation_monochromator 'multilayer mirrors'
_diffrn_radiation_probe x-ray
_diffrn_radiation_type MoK\a
_diffrn_radiation_wavelength 0.71073
_diffrn_radiation_wavelength_id dd82b
_diffrn_reflns_av_R_equivalents 0.0505
_diffrn_reflns_av_unetI/netI 0.0146
_diffrn_reflns_Laue_measured_fraction_full 0.999
_diffrn_reflns_Laue_measured_fraction_max 0.999
_diffrn_reflns_limit_h_max 22
_diffrn_reflns_limit_h_min -22
_diffrn_reflns_limit_k_max 22
_diffrn_reflns_limit_k_min -22
_diffrn_reflns_limit_l_max 22
_diffrn_reflns_limit_l_min -22
_diffrn_reflns_number 122069
_diffrn_reflns_point_group_measured_fraction_full 0.999
_diffrn_reflns_point_group_measured_fraction_max 0.999
_diffrn_reflns_theta_full 26.000
_diffrn_reflns_theta_max 28.316
_diffrn_reflns_theta_min 2.391
_diffrn_source_target Mo
_diffrn_source_type 'Incoatec I\ms'
_diffrn_standards_number 0
_exptl_absorpt_coefficient_mu 0.350
_exptl_absorpt_correction_T_max 0.7457
_exptl_absorpt_correction_T_min 0.6696
_exptl_absorpt_correction_type multi-scan
_exptl_absorpt_process_details
; 
SADABS-2014/4 (Bruker,2014) was used for absorption correction. 
wR2(int) was 0.1253 before and 0.0798 after correction. 
The Ratio of minimum to maximum transmission is 0.8979. 
The \l/2 correction factor is 0.00150. 
;
_exptl_crystal_colour brown
_exptl_crystal_colour_primary brown
_exptl_crystal_density_diffrn 1.193
_exptl_crystal_description Square
_exptl_crystal_F_000 1904
_exptl_crystal_id dd82b
_exptl_crystal_preparation
; 
The data crystal was mounted using oil (Parantone-N, Exxon) to a 
0.3 mm cryo-loop (Hampton Research) with the (-1, 1, 0) scattering 
planes roughly normal to the spindle axis. 
;
_exptl_crystal_size_max 0.332
_exptl_crystal_size_mid 0.311
_exptl_crystal_size_min 0.178
_refine_diff_density_max 0.272
_refine_diff_density_min -0.350
_refine_diff_density_rms 0.073
_refine_ls_abs_structure_details
; 
 Flack x determined using 1766 quotients [(I+)-(I-)]/[(I+)+(I-)] 
 (Parsons, Flack and Wagner, Acta Cryst. B69 (2013) 249-259). 
;
_refine_ls_abs_structure_Flack 0.044(3)
_refine_ls_extinction_method none
_refine_ls_goodness_of_fit_ref 1.139
_refine_ls_hydrogen_treatment mixed
_refine_ls_matrix_type full
_refine_ls_number_parameters 197
_refine_ls_number_reflns 4122
_refine_ls_number_restraints 1
_refine_ls_restrained_S_all 1.140
_refine_ls_R_factor_all 0.0310
_refine_ls_R_factor_gt 0.0303
_refine_ls_shift/su_max 0.000
_refine_ls_shift/su_mean 0.000
_refine_ls_structure_factor_coef Fsqd
_refine_ls_weighting_details 'w=1/[\s^2^(Fo^2^)+(0.0390P)^2^+1.3760P] where P=(Fo^2^+2Fc^2^)/3'
_refine_ls_weighting_scheme calc
_refine_ls_wR_factor_gt 0.0760
_refine_ls_wR_factor_ref 0.0764
_reflns_Friedel_coverage 0.826
_reflns_Friedel_fraction_full 0.999
_reflns_Friedel_fraction_max 0.998
_reflns_number_gt 4059
_reflns_number_total 4122
_reflns_threshold_expression 'I > 2\s(I)'
_cod_data_source_file ic6b03071_si_001.cif
_cod_data_source_block mo_dd82b_0m
_cod_depositor_comments
;
Adding full bibliography for 4345651--4345656.cif.

2021-10-24
Z value and formula fixed to values more according to usual
chemical conventions.                 miguel
;
_cod_original_formula_sum 'C216 H276 Fe4 N28 O4'
_cod_original_formula_weight 3552.03
_cod_original_formula_moiety '4(C54 H69 Fe1 N7 O1)'
_cod_original_formula_units_Z 1
_cod_original_cell_volume 4943.0(4)
_cod_database_code 4345655
_shelx_space_group_comment
; 
The symmetry employed for this shelxl refinement is uniquely defined 
by the following loop, which should always be used as a source of 
symmetry information in preference to the above space-group names. 
They are only intended as comments. 
;
_shelx_estimated_absorpt_t_max 0.940
_shelx_estimated_absorpt_t_min 0.893
_olex2_refinement_description
; 
1. Fixed Uiso 
 At 1.2 times of: 
  All C(H) groups, All C(H,H) groups 
 At 1.5 times of: 
  All C(H,H,H) groups, All C(H,H,H,H) groups 
2. Restrained distances 
 O1-H1 
 0.84 with sigma of 0.02 
3.a Ternary CH refined with riding coordinates: 
 C13(H13), C16(H16) 
3.b Secondary CH2 refined with riding coordinates: 
 C1(H1A,H1B) 
3.c Aromatic/amide H refined with riding coordinates: 
 C3(H3), C4(H4), C6(H6), C9(H9), C10(H10), C11(H11) 
3.d Idealised Me refined as rotating group: 
 C14(H14A,H14B,H14C), C15(H15A,H15B,H15C), C17(H17A,H17B,H17C), C18(H18A,H18B, 
 H18C) 
;
_shelx_shelxl_version_number 2014/7
_olex2_submission_special_instructions 'No special instructions were received'

loop_
_space_group_symop_operation_xyz
'x, y, z'
'-x+1/2, -y, z+1/2'
'-x, y+1/2, -z+1/2'
'x+1/2, -y+1/2, -z'
'z, x, y'
'z+1/2, -x+1/2, -y'
'-z+1/2, -x, y+1/2'
'-z, x+1/2, -y+1/2'
'y, z, x'
'-y, z+1/2, -x+1/2'
'y+1/2, -z+1/2, -x'
'-y+1/2, -z, x+1/2'

loop_
_atom_site_label
_atom_site_type_symbol
_atom_site_fract_x
_atom_site_fract_y
_atom_site_fract_z
_atom_site_U_iso_or_equiv
_atom_site_adp_type
_atom_site_occupancy
_atom_site_site_symmetry_order
_atom_site_calc_flag
_atom_site_refinement_flags_posn
_atom_site_refinement_flags_adp
_atom_site_refinement_flags_occupancy
Fe1 Fe 0.32878(2) 0.32878(2) 0.32878(2) 0.01246(11) Uani 1 3 d S T P
O1 O 0.25736(8) 0.25736(8) 0.25736(8) 0.0126(4) Uani 1 3 d DS T P
N1 N 0.40418(9) 0.40418(9) 0.40418(9) 0.0192(6) Uani 1 3 d S T P
N2 N 0.43917(9) 0.30420(10) 0.28554(9) 0.0152(3) Uani 1 1 d . . .
N3 N 0.36070(10) 0.25122(9) 0.13812(9) 0.0152(3) Uani 1 1 d . . .
C1 C 0.47785(12) 0.35971(13) 0.41316(13) 0.0222(4) Uani 1 1 d . . .
H1A H 0.4716 0.3194 0.4545 0.027 Uiso 1 1 calc R . .
H1B H 0.5207 0.3956 0.4290 0.027 Uiso 1 1 calc R . .
C2 C 0.49797(11) 0.32105(12) 0.33651(12) 0.0185(4) Uani 1 1 d . . .
C3 C 0.57099(12) 0.29945(13) 0.30604(13) 0.0241(4) Uani 1 1 d . . .
H3 H 0.6205 0.3043 0.3312 0.029 Uiso 1 1 calc R . .
C4 C 0.55663(12) 0.26932(12) 0.23141(13) 0.0219(4) Uani 1 1 d . . .
H4 H 0.5947 0.2502 0.1954 0.026 Uiso 1 1 calc R . .
C5 C 0.47488(11) 0.27259(11) 0.21963(11) 0.0162(4) Uani 1 1 d . . .
C6 C 0.43617(12) 0.25296(11) 0.14929(11) 0.0171(4) Uani 1 1 d . . .
H6 H 0.4684 0.2397 0.1057 0.020 Uiso 1 1 calc R . .
C7 C 0.33014(12) 0.24301(11) 0.06020(10) 0.0145(3) Uani 1 1 d . . .
C8 C 0.32735(12) 0.30966(11) 0.01136(10) 0.0155(3) Uani 1 1 d . . .
C9 C 0.29216(11) 0.30147(12) -0.06210(11) 0.0182(4) Uani 1 1 d . . .
H9 H 0.2881 0.3459 -0.0956 0.022 Uiso 1 1 calc R . .
C10 C 0.26305(12) 0.23001(13) -0.08702(12) 0.0196(4) Uani 1 1 d . . .
H10 H 0.2400 0.2257 -0.1376 0.023 Uiso 1 1 calc R . .
C11 C 0.26724(12) 0.16449(13) -0.03879(11) 0.0196(4) Uani 1 1 d . . .
H11 H 0.2480 0.1154 -0.0570 0.024 Uiso 1 1 calc R . .
C12 C 0.29957(11) 0.17018(12) 0.03659(10) 0.0170(3) Uani 1 1 d . . .
C13 C 0.35848(13) 0.38898(11) 0.03875(12) 0.0195(4) Uani 1 1 d . . .
H13 H 0.4080 0.3791 0.0687 0.023 Uiso 1 1 calc R . .
C14 C 0.30030(16) 0.42766(13) 0.09491(15) 0.0306(5) Uani 1 1 d . . .
H14A H 0.2526 0.4420 0.0662 0.046 Uiso 1 1 calc GR . .
H14B H 0.3240 0.4749 0.1175 0.046 Uiso 1 1 calc GR . .
H14C H 0.2870 0.3908 0.1371 0.046 Uiso 1 1 calc GR . .
C15 C 0.37836(17) 0.44474(15) -0.02859(14) 0.0330(5) Uani 1 1 d . . .
H15A H 0.4152 0.4191 -0.0645 0.049 Uiso 1 1 calc GR . .
H15B H 0.4024 0.4926 -0.0074 0.049 Uiso 1 1 calc GR . .
H15C H 0.3303 0.4584 -0.0570 0.049 Uiso 1 1 calc GR . .
C16 C 0.30298(13) 0.09909(12) 0.09016(12) 0.0205(4) Uani 1 1 d . . .
H16 H 0.3022 0.1185 0.1456 0.025 Uiso 1 1 calc R . .
C17 C 0.37920(16) 0.05390(15) 0.07831(17) 0.0356(6) Uani 1 1 d . . .
H17A H 0.3818 0.0345 0.0242 0.053 Uiso 1 1 calc GR . .
H17B H 0.3810 0.0094 0.1147 0.053 Uiso 1 1 calc GR . .
H17C H 0.4239 0.0887 0.0884 0.053 Uiso 1 1 calc GR . .
C18 C 0.23265(16) 0.04416(14) 0.07942(16) 0.0334(5) Uani 1 1 d . . .
H18A H 0.1839 0.0740 0.0858 0.050 Uiso 1 1 calc GR . .
H18B H 0.2348 0.0023 0.1188 0.050 Uiso 1 1 calc GR . .
H18C H 0.2342 0.0210 0.0268 0.050 Uiso 1 1 calc GR . .
H1 H 0.2908(18) 0.259(2) 0.2163(17) 0.050 Uiso 1 1 d DR . .

loop_
_atom_site_aniso_label
_atom_site_aniso_U_11
_atom_site_aniso_U_22
_atom_site_aniso_U_33
_atom_site_aniso_U_23
_atom_site_aniso_U_13
_atom_site_aniso_U_12
Fe1 0.01246(11) 0.01246(11) 0.01246(11) -0.00210(10) -0.00210(10) -0.00210(10)
O1 0.0126(4) 0.0126(4) 0.0126(4) -0.0008(5) -0.0008(5) -0.0008(5)
N1 0.0192(6) 0.0192(6) 0.0192(6) -0.0043(6) -0.0043(6) -0.0043(6)
N2 0.0127(7) 0.0171(7) 0.0157(7) 0.0001(6) -0.0036(6) -0.0024(6)
N3 0.0185(7) 0.0154(7) 0.0119(7) 0.0006(6) -0.0002(6) 0.0005(6)
C1 0.0173(9) 0.0274(10) 0.0218(10) -0.0037(8) -0.0087(7) -0.0049(8)
C2 0.0160(8) 0.0191(9) 0.0202(9) 0.0017(8) -0.0065(7) -0.0040(7)
C3 0.0144(9) 0.0279(10) 0.0300(11) 0.0040(9) -0.0053(7) -0.0022(8)
C4 0.0144(9) 0.0217(10) 0.0296(10) 0.0050(8) 0.0018(8) 0.0002(7)
C5 0.0149(9) 0.0153(8) 0.0183(9) 0.0030(7) 0.0022(7) -0.0001(7)
C6 0.0202(9) 0.0146(8) 0.0164(9) 0.0020(6) 0.0051(7) 0.0014(7)
C7 0.0142(7) 0.0182(8) 0.0109(7) -0.0007(6) 0.0026(7) 0.0022(7)
C8 0.0156(8) 0.0163(8) 0.0147(8) -0.0016(6) 0.0031(7) -0.0009(7)
C9 0.0182(9) 0.0218(9) 0.0145(8) 0.0023(7) 0.0020(7) 0.0020(7)
C10 0.0191(9) 0.0276(10) 0.0120(8) -0.0022(7) -0.0004(7) 0.0007(8)
C11 0.0226(9) 0.0212(9) 0.0151(8) -0.0035(8) 0.0013(7) -0.0013(8)
C12 0.0206(8) 0.0167(8) 0.0138(8) -0.0014(7) 0.0032(7) 0.0008(7)
C13 0.0246(9) 0.0165(9) 0.0174(9) 0.0024(7) -0.0014(8) -0.0041(7)
C14 0.0402(13) 0.0201(10) 0.0315(12) -0.0055(9) 0.0053(10) -0.0012(9)
C15 0.0446(14) 0.0277(12) 0.0266(11) 0.0077(9) -0.0029(10) -0.0167(10)
C16 0.0304(10) 0.0157(8) 0.0153(8) -0.0008(7) 0.0029(8) 0.0007(8)
C17 0.0368(13) 0.0281(12) 0.0418(14) 0.0091(10) 0.0044(11) 0.0101(10)
C18 0.0391(13) 0.0251(11) 0.0362(13) 0.0071(10) 0.0026(11) -0.0066(10)

loop_
_atom_type_symbol
_atom_type_description
_atom_type_scat_dispersion_real
_atom_type_scat_dispersion_imag
_atom_type_scat_source
C C 0.0033 0.0016 'International Tables Vol C Tables 4.2.6.8 and 6.1.1.4'
H H 0.0000 0.0000 'International Tables Vol C Tables 4.2.6.8 and 6.1.1.4'
Fe Fe 0.3463 0.8444 'International Tables Vol C Tables 4.2.6.8 and 6.1.1.4'
N N 0.0061 0.0033 'International Tables Vol C Tables 4.2.6.8 and 6.1.1.4'
O O 0.0106 0.0060 'International Tables Vol C Tables 4.2.6.8 and 6.1.1.4'

loop_
_exptl_crystal_face_index_h
_exptl_crystal_face_index_k
_exptl_crystal_face_index_l
_exptl_crystal_face_perp_dist
-2.00 2.00 1.00 0.1460
-1.00 -1.00 0.00 0.1540
1.00 1.00 0.00 0.1660
0.00 0.00 1.00 0.0890
0.00 0.00 -1.00 0.0870
1.00 -1.00 0.00 0.1420
0.00 1.00 0.00 0.2010
0.00 -1.00 0.00 0.1750
1.00 -1.00 -1.00 0.1150
1.00 1.00 1.00 0.1490
-1.00 -1.00 -1.00 0.1460
-1.00 -1.00 1.00 0.1260
1.00 -1.00 1.00 0.1410
-1.00 1.00 -1.00 0.1280

loop_
_geom_angle_atom_site_label_1
_geom_angle_atom_site_label_2
_geom_angle_atom_site_label_3
_geom_angle
_geom_angle_site_symmetry_1
_geom_angle_site_symmetry_3
O1 Fe1 N1 180.00(5) . .
N2 Fe1 O1 101.71(5) 9 .
N2 Fe1 O1 101.71(5) 5 .
N2 Fe1 O1 101.71(5) . .
N2 Fe1 N1 78.29(5) 9 .
N2 Fe1 N1 78.29(5) 5 .
N2 Fe1 N1 78.29(5) . .
N2 Fe1 N2 115.99(3) . 5
N2 Fe1 N2 115.99(3) . 9
N2 Fe1 N2 115.99(3) 9 5
Fe1 O1 H1 94(2) . .
C1 N1 Fe1 104.76(13) 9 .
C1 N1 Fe1 104.76(13) 5 .
C1 N1 Fe1 104.76(13) . .
C1 N1 C1 113.74(11) . 9
C1 N1 C1 113.74(11) . 5
C1 N1 C1 113.74(11) 9 5
C2 N2 Fe1 113.68(13) . .
C2 N2 C5 106.07(16) . .
C5 N2 Fe1 140.21(13) . .
C6 N3 C7 119.81(17) . .
N1 C1 H1A 109.8 . .
N1 C1 H1B 109.8 . .
N1 C1 C2 109.24(16) . .
H1A C1 H1B 108.3 . .
C2 C1 H1A 109.8 . .
C2 C1 H1B 109.8 . .
N2 C2 C1 118.74(17) . .
N2 C2 C3 111.34(18) . .
C3 C2 C1 129.91(18) . .
C2 C3 H3 126.9 . .
C4 C3 C2 106.25(18) . .
C4 C3 H3 126.9 . .
C3 C4 H4 126.6 . .
C3 C4 C5 106.81(19) . .
C5 C4 H4 126.6 . .
N2 C5 C4 109.51(18) . .
N2 C5 C6 125.18(17) . .
C6 C5 C4 125.11(19) . .
N3 C6 C5 126.38(18) . .
N3 C6 H6 116.8 . .
C5 C6 H6 116.8 . .
C8 C7 N3 118.74(16) . .
C12 C7 N3 119.10(16) . .
C12 C7 C8 122.04(17) . .
C7 C8 C13 121.46(16) . .
C9 C8 C7 117.65(17) . .
C9 C8 C13 120.85(17) . .
C8 C9 H9 119.4 . .
C10 C9 C8 121.21(18) . .
C10 C9 H9 119.4 . .
C9 C10 H10 119.7 . .
C9 C10 C11 120.56(18) . .
C11 C10 H10 119.7 . .
C10 C11 H11 119.8 . .
C10 C11 C12 120.48(19) . .
C12 C11 H11 119.8 . .
C7 C12 C16 121.24(16) . .
C11 C12 C7 118.01(18) . .
C11 C12 C16 120.74(18) . .
C8 C13 H13 107.5 . .
C8 C13 C14 110.39(17) . .
C8 C13 C15 113.48(17) . .
C14 C13 H13 107.5 . .
C14 C13 C15 110.25(19) . .
C15 C13 H13 107.5 . .
C13 C14 H14A 109.5 . .
C13 C14 H14B 109.5 . .
C13 C14 H14C 109.5 . .
H14A C14 H14B 109.5 . .
H14A C14 H14C 109.5 . .
H14B C14 H14C 109.5 . .
C13 C15 H15A 109.5 . .
C13 C15 H15B 109.5 . .
C13 C15 H15C 109.5 . .
H15A C15 H15B 109.5 . .
H15A C15 H15C 109.5 . .
H15B C15 H15C 109.5 . .
C12 C16 H16 107.7 . .
C12 C16 C17 110.88(18) . .
C12 C16 C18 112.69(18) . .
C17 C16 H16 107.7 . .
C17 C16 C18 110.03(19) . .
C18 C16 H16 107.7 . .
C16 C17 H17A 109.5 . .
C16 C17 H17B 109.5 . .
C16 C17 H17C 109.5 . .
H17A C17 H17B 109.5 . .
H17A C17 H17C 109.5 . .
H17B C17 H17C 109.5 . .
C16 C18 H18A 109.5 . .
C16 C18 H18B 109.5 . .
C16 C18 H18C 109.5 . .
H18A C18 H18B 109.5 . .
H18A C18 H18C 109.5 . .
H18B C18 H18C 109.5 . .

loop_
_geom_bond_atom_site_label_1
_geom_bond_atom_site_label_2
_geom_bond_distance
_geom_bond_site_symmetry_2
Fe1 O1 2.107(2) .
Fe1 N1 2.225(3) .
Fe1 N2 2.0626(16) 5
Fe1 N2 2.0626(16) 9
Fe1 N2 2.0625(16) .
O1 H1 0.90(2) .
N1 C1 1.474(2) .
N1 C1 1.474(2) 9
N1 C1 1.474(2) 5
N2 C2 1.356(2) .
N2 C5 1.386(2) .
N3 C6 1.300(3) .
N3 C7 1.433(2) .
C1 H1A 0.9900 .
C1 H1B 0.9900 .
C1 C2 1.502(3) .
C2 C3 1.397(3) .
C3 H3 0.9500 .
C3 C4 1.393(3) .
C4 H4 0.9500 .
C4 C5 1.408(3) .
C5 C6 1.408(3) .
C6 H6 0.9500 .
C7 C8 1.408(2) .
C7 C12 1.404(3) .
C8 C9 1.394(3) .
C8 C13 1.525(3) .
C9 H9 0.9500 .
C9 C10 1.381(3) .
C10 H10 0.9500 .
C10 C11 1.388(3) .
C11 H11 0.9500 .
C11 C12 1.401(3) .
C12 C16 1.518(3) .
C13 H13 1.0000 .
C13 C14 1.527(3) .
C13 C15 1.527(3) .
C14 H14A 0.9800 .
C14 H14B 0.9800 .
C14 H14C 0.9800 .
C15 H15A 0.9800 .
C15 H15B 0.9800 .
C15 H15C 0.9800 .
C16 H16 1.0000 .
C16 C17 1.523(3) .
C16 C18 1.531(3) .
C17 H17A 0.9800 .
C17 H17B 0.9800 .
C17 H17C 0.9800 .
C18 H18A 0.9800 .
C18 H18B 0.9800 .
C18 H18C 0.9800 .

loop_
_geom_hbond_atom_site_label_D
_geom_hbond_atom_site_label_H
_geom_hbond_atom_site_label_A
_geom_hbond_distance_DH
_geom_hbond_distance_HA
_geom_hbond_distance_DA
_geom_hbond_angle_DHA
O1 H1 N3 0.90(2) 1.79(2) 2.6898(17) 174(4)

loop_
_geom_torsion_atom_site_label_1
_geom_torsion_atom_site_label_2
_geom_torsion_atom_site_label_3
_geom_torsion_atom_site_label_4
_geom_torsion
_geom_torsion_site_symmetry_1
Fe1 N1 C1 C2 39.23(16) .
Fe1 N2 C2 C1 -4.4(2) .
Fe1 N2 C2 C3 176.82(14) .
Fe1 N2 C5 C4 -176.64(16) .
Fe1 N2 C5 C6 8.3(3) .
N1 C1 C2 N2 -25.9(3) .
N1 C1 C2 C3 152.7(2) .
N2 C2 C3 C4 1.4(2) .
N2 C5 C6 N3 -9.8(3) .
N3 C7 C8 C9 -175.44(17) .
N3 C7 C8 C13 2.0(3) .
N3 C7 C12 C11 177.53(17) .
N3 C7 C12 C16 -3.9(3) .
C1 N1 C1 C2 153.04(19) 9
C1 N1 C1 C2 -74.6(3) 5
C1 C2 C3 C4 -177.2(2) .
C2 N2 C5 C4 0.8(2) .
C2 N2 C5 C6 -174.29(18) .
C2 C3 C4 C5 -0.9(2) .
C3 C4 C5 N2 0.1(2) .
C3 C4 C5 C6 175.16(19) .
C4 C5 C6 N3 175.9(2) .
C5 N2 C2 C1 177.43(18) .
C5 N2 C2 C3 -1.4(2) .
C6 N3 C7 C8 -79.6(2) .
C6 N3 C7 C12 104.3(2) .
C7 N3 C6 C5 169.55(18) .
C7 C8 C9 C10 -1.8(3) .
C7 C8 C13 C14 -76.8(2) .
C7 C8 C13 C15 158.8(2) .
C7 C12 C16 C17 -88.8(2) .
C7 C12 C16 C18 147.3(2) .
C8 C7 C12 C11 1.5(3) .
C8 C7 C12 C16 -179.86(18) .
C8 C9 C10 C11 0.9(3) .
C9 C8 C13 C14 100.6(2) .
C9 C8 C13 C15 -23.8(3) .
C9 C10 C11 C12 1.4(3) .
C10 C11 C12 C7 -2.5(3) .
C10 C11 C12 C16 178.89(18) .
C11 C12 C16 C17 89.8(2) .
C11 C12 C16 C18 -34.1(3) .
C12 C7 C8 C9 0.6(3) .
C12 C7 C8 C13 178.06(19) .
C13 C8 C9 C10 -179.29(19) .
